data_4023600
loop_
_publ_author_name
'Sophie Lauzon'
'Fran\,cois Tremblay'
'David Gagnon'
'C\'edrickx Godbout'
'Christine Chabot'
'Catherine Mercier-Shanks'
'St\'ephane Perreault'
'H\'el\`ene DeS\`eve'
'Claude Spino'

_publ_section_title
;
 Sterically Biased 3,3-Sigmatropic Rearrangement of Chiral Allylic
 Azides: Application to the Total Syntheses of Alkaloids
;
_journal_name_full 'Journal of Organic Chemistry'
_journal_page_first 6239
_journal_page_last 6250
_journal_paper_doi 10.1021/jo800817p
_journal_volume 73
_journal_year 2008
_chemical_absolute_configuration ad
_chemical_formula_sum 'C26 H36 F3 N O2'
_chemical_formula_weight 451.56
_chemical_name_systematic
;
 ?
;
_space_group_IT_number 4
_symmetry_cell_setting monoclinic
_symmetry_space_group_name_Hall 'P 2yb'
_symmetry_space_group_name_H-M 'P 1 21 1'
_atom_sites_solution_hydrogens geom
_atom_sites_solution_primary direct
_atom_sites_solution_secondary difmap
_audit_conform_dict_location ftp://ftp.iucr.org/pub/cif_core.dic
_audit_conform_dict_name cif_core.dic
_audit_conform_dict_version 2.3
_audit_creation_date 2006-08-07T11:29:27-00:00
_audit_creation_method 'WinGX routine CIF_UPDATE'
_cell_angle_alpha 90
_cell_angle_beta 98.86(4)
_cell_angle_gamma 90
_cell_formula_units_Z 2
_cell_length_a 7.849(4)
_cell_length_b 9.768(9)
_cell_length_c 17.364(8)
_cell_measurement_reflns_used 20
_cell_measurement_temperature 198(2)
_cell_measurement_theta_max 35
_cell_measurement_theta_min 30
_cell_volume 1315.4(15)
_computing_cell_refinement Difrac
_computing_data_collection Difrac
_computing_data_reduction NRCVAX
_computing_structure_refinement 'SHELXL-97 (Sheldrick, 1997)'
_diffrn_ambient_temperature 198(2)
_diffrn_measured_fraction_theta_full 0.981
_diffrn_measured_fraction_theta_max 0.981
_diffrn_measurement_device_type CAD4
_diffrn_measurement_method Omega
_diffrn_radiation_monochromator graphite
_diffrn_radiation_type CuK\a
_diffrn_radiation_wavelength 1.54176
_diffrn_reflns_av_R_equivalents 0
_diffrn_reflns_av_unetI/netI 0.0296
_diffrn_reflns_limit_h_max 9
_diffrn_reflns_limit_h_min -9
_diffrn_reflns_limit_k_max 11
_diffrn_reflns_limit_k_min 0
_diffrn_reflns_limit_l_max 21
_diffrn_reflns_limit_l_min 0
_diffrn_reflns_number 2621
_diffrn_reflns_theta_full 70.38
_diffrn_reflns_theta_max 70.38
_diffrn_reflns_theta_min 2.58
_diffrn_standards_decay_% 0
_diffrn_standards_interval_count 100
_diffrn_standards_number 1
_exptl_absorpt_coefficient_mu 0.705
_exptl_absorpt_correction_T_max 0.6478
_exptl_absorpt_correction_T_min 0.5869
_exptl_absorpt_correction_type empirical
_exptl_absorpt_process_details 'psi scan'
_exptl_crystal_colour Colorless
_exptl_crystal_density_diffrn 1.14
_exptl_crystal_density_method 'not measured'
_exptl_crystal_description Needle
_exptl_crystal_F_000 484
_exptl_crystal_size_max 0.5
_exptl_crystal_size_mid 0.4
_exptl_crystal_size_min 0.2
_refine_diff_density_max 0.268
_refine_diff_density_min -0.299
_refine_diff_density_rms 0.061
_refine_ls_abs_structure_details 'Flack H D (1983), Acta Cryst. A39, 876-881'
_refine_ls_abs_structure_Flack 0.1(10)
_refine_ls_extinction_coef 0.0045(10)
_refine_ls_extinction_expression Fc^*^=kFc[1+0.001xFc^2^\l^3^/sin(2\q)]^-1/4^
_refine_ls_extinction_method SHELXL
_refine_ls_goodness_of_fit_ref 1.15
_refine_ls_hydrogen_treatment none
_refine_ls_matrix_type full
_refine_ls_number_parameters 300
_refine_ls_number_reflns 2621
_refine_ls_number_restraints 1
_refine_ls_restrained_S_all 1.15
_refine_ls_R_factor_all 0.0865
_refine_ls_R_factor_gt 0.072
_refine_ls_shift/su_max 0
_refine_ls_shift/su_mean 0
_refine_ls_structure_factor_coef Fsqd
_refine_ls_weighting_details 'calc w=1/[\s^2^(Fo^2^)+(0.0928P)^2^+1.2881P] where P=(Fo^2^+2Fc^2^)/3'
_refine_ls_weighting_scheme calc
_refine_ls_wR_factor_gt 0.1949
_refine_ls_wR_factor_ref 0.2087
_reflns_number_gt 2181
_reflns_number_total 2621
_reflns_threshold_expression >2sigma(I)
_cod_data_source_file jo800817p-file004.cif
_cod_data_source_block ems1118fb
_cod_depositor_comments
;
The following automatic conversions were performed:
'_symmetry_cell_setting' value 'Monoclinic' changed to 'monoclinic'
according to '/home/saulius/struct/CIF-dictionaries/cif_core.dic'
dictionary named 'cif_core.dic' version 2.4.1 from
2010-06-29.

'_exptl_absorpt_correction_type' value 'Empirical' changed to
'empirical' according to
'/home/saulius/struct/CIF-dictionaries/cif_core.dic' dictionary named
'cif_core.dic' version 2.4.1 from 2010-06-29.

Automatic conversion script
Id: cif_fix_enum 1527 2010-12-29 10:47:43Z saulius 
;
_cod_original_sg_symbol_H-M 'P 21'
_cod_database_code 4023600

loop_
_symmetry_equiv_pos_as_xyz
'x, y, z'
'-x, y+1/2, -z'

loop_
_atom_site_label
_atom_site_type_symbol
_atom_site_fract_x
_atom_site_fract_y
_atom_site_fract_z
_atom_site_U_iso_or_equiv
_atom_site_adp_type
_atom_site_occupancy
_atom_site_symmetry_multiplicity
_atom_site_calc_flag
_atom_site_refinement_flags
_atom_site_disorder_assembly
_atom_site_disorder_group
H1 H 0.067(8) 0.689(8) -0.003(4) 0.049(19) Uiso 1 1 d . . .
C1 C -0.1769(11) 0.4855(11) -0.6187(4) 0.075(2) Uani 1 1 d . . .
H1A H -0.2119 0.3924 -0.613 0.112 Uiso 1 1 calc R . .
H1B H -0.1581 0.5008 -0.6713 0.112 Uiso 1 1 calc R . .
H1C H -0.2654 0.5461 -0.6067 0.112 Uiso 1 1 calc R . .
C2 C -0.0094(9) 0.5132(8) -0.5628(3) 0.0538(16) Uani 1 1 d . . .
H2 H 0.0211 0.6096 -0.5683 0.065 Uiso 1 1 calc R . .
C3 C 0.1409(9) 0.4268(8) -0.5801(4) 0.0586(18) Uani 1 1 d . . .
H3A H 0.1119 0.3306 -0.5767 0.07 Uiso 1 1 calc R . .
H3B H 0.1611 0.445 -0.6328 0.07 Uiso 1 1 calc R . .
C4 C 0.3040(9) 0.4566(9) -0.5237(4) 0.0560(17) Uani 1 1 d . . .
H4A H 0.3373 0.5512 -0.5296 0.067 Uiso 1 1 calc R . .
H4B H 0.3964 0.3988 -0.5362 0.067 Uiso 1 1 calc R . .
C5 C 0.2799(8) 0.4314(7) -0.4389(3) 0.0479(15) Uani 1 1 d . . .
H5 H 0.2496 0.3346 -0.435 0.058 Uiso 1 1 calc R . .
C6 C 0.4476(9) 0.4550(10) -0.3800(4) 0.0636(19) Uani 1 1 d . . .
H6 H 0.4168 0.4516 -0.3275 0.076 Uiso 1 1 calc R . .
C7 C 0.5321(10) 0.5954(10) -0.3896(6) 0.075(2) Uani 1 1 d . . .
H7A H 0.6238 0.6101 -0.347 0.112 Uiso 1 1 calc R . .
H7B H 0.4474 0.6664 -0.39 0.112 Uiso 1 1 calc R . .
H7C H 0.5777 0.5971 -0.4378 0.112 Uiso 1 1 calc R . .
C8 C 0.5781(11) 0.3400(10) -0.3861(6) 0.078(3) Uani 1 1 d . . .
H8A H 0.6092 0.3399 -0.4375 0.118 Uiso 1 1 calc R . .
H8B H 0.5273 0.2535 -0.3764 0.118 Uiso 1 1 calc R . .
H8C H 0.6792 0.3547 -0.3483 0.118 Uiso 1 1 calc R . .
C9 C 0.1258(8) 0.5153(7) -0.4182(3) 0.0453(14) Uani 1 1 d . . .
H9 H 0.1551 0.6127 -0.4195 0.054 Uiso 1 1 calc R . .
C10 C -0.0355(8) 0.4899(8) -0.4785(3) 0.0510(15) Uani 1 1 d . . .
H10A H -0.0734 0.3964 -0.4731 0.061 Uiso 1 1 calc R . .
H10B H -0.1268 0.5499 -0.467 0.061 Uiso 1 1 calc R . .
C11 C 0.0876(7) 0.4822(7) -0.3387(3) 0.0456(14) Uani 1 1 d . . .
H11 H 0.0915 0.39 -0.3253 0.055 Uiso 1 1 calc R . .
C12 C 0.0487(7) 0.5681(7) -0.2847(3) 0.0417(13) Uani 1 1 d . . .
H12 H 0.0521 0.6613 -0.2953 0.05 Uiso 1 1 calc R . .
C13 C 0.0017(7) 0.5279(6) -0.2107(3) 0.0407(12) Uani 1 1 d . . .
H13 H 0.0033 0.4346 -0.2001 0.049 Uiso 1 1 calc R . .
C14 C -0.0430(7) 0.6086(6) -0.1569(3) 0.0388(12) Uani 1 1 d . . .
H14 H -0.0413 0.7024 -0.1659 0.047 Uiso 1 1 calc R . .
C15 C -0.0969(7) 0.5616(6) -0.0818(3) 0.0349(11) Uani 1 1 d . . .
H15 H -0.1021 0.4613 -0.0828 0.042 Uiso 1 1 calc R . .
C16 C -0.2732(7) 0.6146(7) -0.0721(4) 0.0437(13) Uani 1 1 d . . .
H16A H -0.303 0.5816 -0.0238 0.066 Uiso 1 1 calc R . .
H16B H -0.3568 0.583 -0.1146 0.066 Uiso 1 1 calc R . .
H16C H -0.2716 0.7129 -0.0717 0.066 Uiso 1 1 calc R . .
C17 C 0.0704(8) 0.5191(6) 0.0456(3) 0.0388(12) Uani 1 1 d . . .
C18 C 0.1916(7) 0.5763(6) 0.1177(3) 0.0395(13) Uani 1 1 d . . .
C19 C 0.0815(10) 0.5910(7) 0.1830(4) 0.0523(16) Uani 1 1 d . . .
C20 C 0.3469(8) 0.4819(6) 0.1350(3) 0.0427(13) Uani 1 1 d . . .
C21 C 0.4447(8) 0.4653(7) 0.0758(4) 0.0512(15) Uani 1 1 d . . .
H21 H 0.4127 0.5104 0.0286 0.061 Uiso 1 1 calc R . .
C22 C 0.5913(10) 0.3813(8) 0.0861(5) 0.068(2) Uani 1 1 d . . .
H22 H 0.6571 0.3718 0.0462 0.081 Uiso 1 1 calc R . .
C23 C 0.6369(10) 0.3136(8) 0.1551(6) 0.074(3) Uani 1 1 d . . .
H23 H 0.7319 0.2556 0.1611 0.089 Uiso 1 1 calc R . .
C24 C 0.5454(11) 0.3298(9) 0.2153(5) 0.069(2) Uani 1 1 d . . .
H24 H 0.5807 0.2856 0.2625 0.083 Uiso 1 1 calc R . .
C25 C 0.3971(10) 0.4136(7) 0.2058(4) 0.0568(17) Uani 1 1 d . . .
H25 H 0.3331 0.4233 0.2463 0.068 Uiso 1 1 calc R . .
C26 C 0.3876(10) 0.7718(7) 0.1452(5) 0.067(2) Uani 1 1 d . . .
H26A H 0.3504 0.8282 0.1847 0.101 Uiso 1 1 calc R . .
H26B H 0.4495 0.8267 0.113 0.101 Uiso 1 1 calc R . .
H26C H 0.4616 0.7007 0.1694 0.101 Uiso 1 1 calc R . .
F1 F 0.1685(6) 0.6510(6) 0.2468(2) 0.0643(11) Uani 1 1 d . . .
F2 F 0.0260(5) 0.4698(6) 0.2068(2) 0.0564(10) Uani 1 1 d . . .
F3 F -0.0574(5) 0.6672(6) 0.1594(2) 0.0645(11) Uani 1 1 d . . .
N1 N 0.0288(6) 0.6025(5) -0.0147(3) 0.0374(10) Uani 1 1 d . . .
O1 O 0.0172(5) 0.4006(4) 0.0503(2) 0.0406(9) Uani 1 1 d . . .
O2 O 0.2405(6) 0.7118(4) 0.0984(2) 0.0461(10) Uani 1 1 d . . .

loop_
_atom_site_aniso_label
_atom_site_aniso_U_11
_atom_site_aniso_U_22
_atom_site_aniso_U_33
_atom_site_aniso_U_23
_atom_site_aniso_U_13
_atom_site_aniso_U_12
C1 0.085(5) 0.083(6) 0.053(4) -0.012(4) -0.002(4) 0.000(5)
C2 0.058(4) 0.061(4) 0.044(3) 0.000(3) 0.014(3) -0.003(3)
C3 0.077(5) 0.059(4) 0.043(3) -0.002(3) 0.017(3) 0.010(4)
C4 0.061(4) 0.065(4) 0.048(3) 0.001(3) 0.028(3) 0.007(4)
C5 0.053(3) 0.046(4) 0.048(3) -0.001(3) 0.018(3) 0.000(3)
C6 0.063(4) 0.078(5) 0.053(4) 0.008(4) 0.018(3) 0.008(4)
C7 0.054(4) 0.071(5) 0.100(6) -0.014(5) 0.017(4) -0.002(4)
C8 0.062(5) 0.082(6) 0.094(6) 0.026(5) 0.019(4) 0.021(5)
C9 0.054(3) 0.046(3) 0.040(3) 0.002(3) 0.018(2) -0.002(3)
C10 0.054(4) 0.054(4) 0.047(3) -0.011(3) 0.015(3) -0.003(3)
C11 0.047(3) 0.041(3) 0.051(3) 0.001(3) 0.012(3) -0.003(3)
C12 0.039(3) 0.040(3) 0.046(3) -0.002(3) 0.006(2) -0.004(2)
C13 0.042(3) 0.029(3) 0.050(3) 0.001(3) 0.002(2) -0.001(2)
C14 0.041(3) 0.030(3) 0.044(3) 0.002(2) 0.005(2) -0.003(2)
C15 0.044(3) 0.028(3) 0.033(3) 0.005(2) 0.006(2) 0.004(2)
C16 0.046(3) 0.035(3) 0.051(3) 0.006(3) 0.010(3) -0.001(3)
C17 0.050(3) 0.022(3) 0.047(3) 0.000(2) 0.013(2) 0.004(2)
C18 0.045(3) 0.028(3) 0.045(3) 0.003(2) 0.006(2) 0.000(2)
C19 0.076(4) 0.038(3) 0.044(3) -0.010(3) 0.017(3) -0.008(3)
C20 0.050(3) 0.029(3) 0.046(3) 0.004(2) -0.002(2) -0.009(2)
C21 0.048(3) 0.041(3) 0.067(4) 0.019(3) 0.014(3) 0.004(3)
C22 0.057(4) 0.049(4) 0.100(6) 0.025(4) 0.023(4) 0.002(3)
C23 0.047(4) 0.045(4) 0.119(7) 0.020(5) -0.020(4) 0.002(3)
C24 0.073(5) 0.056(5) 0.067(5) 0.013(4) -0.020(4) -0.002(4)
C25 0.075(4) 0.042(3) 0.049(4) 0.005(3) -0.002(3) 0.004(4)
C26 0.061(4) 0.034(3) 0.091(5) 0.011(4) -0.033(4) -0.013(3)
F1 0.092(3) 0.052(2) 0.0476(19) -0.0183(18) 0.0066(19) -0.011(2)
F2 0.076(3) 0.051(2) 0.0452(18) -0.0064(17) 0.0196(17) -0.011(2)
F3 0.070(2) 0.058(3) 0.067(2) -0.012(2) 0.0141(19) 0.019(2)
N1 0.050(3) 0.024(2) 0.039(2) 0.0023(19) 0.0069(19) 0.002(2)
O1 0.048(2) 0.0250(19) 0.048(2) 0.0006(16) 0.0036(17) -0.0028(17)
O2 0.056(2) 0.0240(19) 0.053(2) 0.0075(17) -0.0070(19) -0.0064(18)

loop_
_atom_type_symbol
_atom_type_description
_atom_type_scat_dispersion_real
_atom_type_scat_dispersion_imag
_atom_type_scat_source
C C 0.0181 0.0091 'International Tables Vol C Tables 4.2.6.8 and 6.1.1.4'
H H 0 0 'International Tables Vol C Tables 4.2.6.8 and 6.1.1.4'
F F 0.0727 0.0534 'International Tables Vol C Tables 4.2.6.8 and 6.1.1.4'
N N 0.0311 0.018 'International Tables Vol C Tables 4.2.6.8 and 6.1.1.4'
O O 0.0492 0.0322 'International Tables Vol C Tables 4.2.6.8 and 6.1.1.4'

loop_
_geom_angle_atom_site_label_1
_geom_angle_atom_site_label_2
_geom_angle_atom_site_label_3
_geom_angle
_geom_angle_site_symmetry_1
_geom_angle_site_symmetry_3
_geom_angle_publ_flag
C3 C2 C10 109.3(6) . . ?
C3 C2 C1 113.2(6) . . ?
C10 C2 C1 110.6(6) . . ?
C4 C3 C2 111.7(6) . . ?
C3 C4 C5 111.9(5) . . ?
C4 C5 C9 110.8(5) . . ?
C4 C5 C6 113.0(5) . . ?
C9 C5 C6 112.4(5) . . ?
C8 C6 C7 109.9(6) . . ?
C8 C6 C5 110.6(7) . . ?
C7 C6 C5 113.3(7) . . ?
C11 C9 C10 109.5(5) . . ?
C11 C9 C5 112.1(5) . . ?
C10 C9 C5 110.3(5) . . ?
C2 C10 C9 114.4(5) . . ?
C12 C11 C9 128.1(6) . . ?
C11 C12 C13 125.1(6) . . ?
C14 C13 C12 127.1(6) . . ?
C13 C14 C15 125.2(6) . . ?
N1 C15 C14 111.3(4) . . ?
N1 C15 C16 109.5(4) . . ?
C14 C15 C16 112.1(4) . . ?
O1 C17 N1 125.6(6) . . ?
O1 C17 C18 117.0(5) . . ?
N1 C17 C18 117.4(5) . . ?
O2 C18 C20 111.8(5) . . ?
O2 C18 C19 106.7(5) . . ?
C20 C18 C19 115.8(5) . . ?
O2 C18 C17 107.3(4) . . ?
C20 C18 C17 108.3(5) . . ?
C19 C18 C17 106.6(5) . . ?
F3 C19 F1 107.3(6) . . ?
F3 C19 F2 107.3(6) . . ?
F1 C19 F2 106.2(5) . . ?
F3 C19 C18 110.6(5) . . ?
F1 C19 C18 112.2(5) . . ?
F2 C19 C18 112.9(5) . . ?
C21 C20 C25 118.8(6) . . ?
C21 C20 C18 116.3(5) . . ?
C25 C20 C18 124.8(6) . . ?
C20 C21 C22 120.8(6) . . ?
C23 C22 C21 119.6(8) . . ?
C24 C23 C22 121.2(8) . . ?
C23 C24 C25 119.9(7) . . ?
C20 C25 C24 119.7(7) . . ?
C17 N1 C15 121.0(5) . . ?
C26 O2 C18 117.9(5) . . ?

loop_
_geom_bond_atom_site_label_1
_geom_bond_atom_site_label_2
_geom_bond_distance
_geom_bond_site_symmetry_2
_geom_bond_publ_flag
C1 C2 1.533(10) . ?
C2 C3 1.517(9) . ?
C2 C10 1.527(8) . ?
C3 C4 1.515(10) . ?
C4 C5 1.533(8) . ?
C5 C9 1.549(8) . ?
C5 C6 1.555(10) . ?
C6 C8 1.535(12) . ?
C6 C7 1.544(12) . ?
C9 C11 1.491(8) . ?
C9 C10 1.534(9) . ?
C11 C12 1.328(9) . ?
C12 C13 1.444(8) . ?
C13 C14 1.311(8) . ?
C14 C15 1.503(7) . ?
C15 N1 1.462(7) . ?
C15 C16 1.511(8) . ?
C17 O1 1.237(7) . ?
C17 N1 1.327(7) . ?
C17 C18 1.554(8) . ?
C18 O2 1.432(7) . ?
C18 C20 1.521(8) . ?
C18 C19 1.535(8) . ?
C19 F3 1.331(9) . ?
C19 F1 1.343(8) . ?
C19 F2 1.348(9) . ?
C20 C21 1.384(9) . ?
C20 C25 1.401(8) . ?
C21 C22 1.402(10) . ?
C22 C23 1.366(11) . ?
C23 C24 1.366(13) . ?
C24 C25 1.411(11) . ?
C26 O2 1.432(7) . ?

loop_
_geom_torsion_atom_site_label_1
_geom_torsion_atom_site_label_2
_geom_torsion_atom_site_label_3
_geom_torsion_atom_site_label_4
_geom_torsion
_geom_torsion_site_symmetry_1
_geom_torsion_site_symmetry_2
_geom_torsion_site_symmetry_3
_geom_torsion_site_symmetry_4
_geom_torsion_publ_flag
C10 C2 C3 C4 -56.1(8) . . . . ?
C1 C2 C3 C4 -179.9(7) . . . . ?
C2 C3 C4 C5 58.3(8) . . . . ?
C3 C4 C5 C9 -55.4(8) . . . . ?
C3 C4 C5 C6 177.5(6) . . . . ?
C4 C5 C6 C8 -71.8(8) . . . . ?
C9 C5 C6 C8 161.9(6) . . . . ?
C4 C5 C6 C7 52.1(8) . . . . ?
C9 C5 C6 C7 -74.2(7) . . . . ?
C4 C5 C9 C11 174.2(6) . . . . ?
C6 C5 C9 C11 -58.4(7) . . . . ?
C4 C5 C9 C10 51.8(7) . . . . ?
C6 C5 C9 C10 179.2(6) . . . . ?
C3 C2 C10 C9 54.7(8) . . . . ?
C1 C2 C10 C9 -180.0(7) . . . . ?
C11 C9 C10 C2 -176.9(6) . . . . ?
C5 C9 C10 C2 -53.1(8) . . . . ?
C10 C9 C11 C12 -99.5(7) . . . . ?
C5 C9 C11 C12 137.7(6) . . . . ?
C9 C11 C12 C13 175.5(6) . . . . ?
C11 C12 C13 C14 -177.6(6) . . . . ?
C12 C13 C14 C15 177.8(5) . . . . ?
C13 C14 C15 N1 113.3(6) . . . . ?
C13 C14 C15 C16 -123.6(6) . . . . ?
O1 C17 C18 O2 178.4(5) . . . . ?
N1 C17 C18 O2 -3.6(7) . . . . ?
O1 C17 C18 C20 57.6(7) . . . . ?
N1 C17 C18 C20 -124.4(5) . . . . ?
O1 C17 C18 C19 -67.7(6) . . . . ?
N1 C17 C18 C19 110.4(6) . . . . ?
O2 C18 C19 F3 59.6(6) . . . . ?
C20 C18 C19 F3 -175.3(5) . . . . ?
C17 C18 C19 F3 -54.8(6) . . . . ?
O2 C18 C19 F1 -60.2(7) . . . . ?
C20 C18 C19 F1 64.9(7) . . . . ?
C17 C18 C19 F1 -174.6(6) . . . . ?
O2 C18 C19 F2 179.8(5) . . . . ?
C20 C18 C19 F2 -55.0(7) . . . . ?
C17 C18 C19 F2 65.5(7) . . . . ?
O2 C18 C20 C21 -59.0(7) . . . . ?
C19 C18 C20 C21 178.5(5) . . . . ?
C17 C18 C20 C21 58.9(7) . . . . ?
O2 C18 C20 C25 120.3(6) . . . . ?
C19 C18 C20 C25 -2.2(9) . . . . ?
C17 C18 C20 C25 -121.8(6) . . . . ?
C25 C20 C21 C22 0.2(10) . . . . ?
C18 C20 C21 C22 179.5(6) . . . . ?
C20 C21 C22 C23 0.9(11) . . . . ?
C21 C22 C23 C24 -2.2(12) . . . . ?
C22 C23 C24 C25 2.4(12) . . . . ?
C21 C20 C25 C24 0.0(10) . . . . ?
C18 C20 C25 C24 -179.2(6) . . . . ?
C23 C24 C25 C20 -1.3(11) . . . . ?
O1 C17 N1 C15 3.6(9) . . . . ?
C18 C17 N1 C15 -174.2(5) . . . . ?
C14 C15 N1 C17 -140.6(5) . . . . ?
C16 C15 N1 C17 94.8(6) . . . . ?
C20 C18 O2 C26 -44.1(8) . . . . ?
C19 C18 O2 C26 83.5(7) . . . . ?
C17 C18 O2 C26 -162.6(6) . . . . ?

loop_
_cod_related_entry_id
_cod_related_entry_database
_cod_related_entry_code
1 ChemSpider 30658716
